data_7017304
loop_
_publ_author_name
'Chen, Ming-Tsz'
'Chen, Chi-Tien'

_publ_section_title
;
 Structural and catalytic studies of zinc complexes containing
 amido-oxazolinate ligands.
;
_journal_issue 48
_journal_name_full 'Dalton transactions (Cambridge, England : 2003)'
_journal_page_first 12886
_journal_page_last 12894
_journal_paper_doi 10.1039/c1dt10974j
_journal_volume 40
_journal_year 2011
_chemical_formula_sum 'C34 H52 N4 O2 Zn'
_chemical_formula_weight 614.17
_chemical_name_systematic
;
?
;
_space_group_IT_number 2
_symmetry_cell_setting triclinic
_symmetry_space_group_name_Hall '-P 1'
_symmetry_space_group_name_H-M 'P -1'
_atom_sites_solution_hydrogens geom
_atom_sites_solution_primary direct
_atom_sites_solution_secondary difmap
_audit_creation_method SHELXL-97
_cell_angle_alpha 73.9740(10)
_cell_angle_beta 87.5980(10)
_cell_angle_gamma 66.0250(10)
_cell_formula_units_Z 2
_cell_length_a 9.9372(8)
_cell_length_b 11.1773(9)
_cell_length_c 17.8036(14)
_cell_measurement_reflns_used 5855
_cell_measurement_temperature 297(2)
_cell_measurement_theta_max 25.982
_cell_measurement_theta_min 2.388
_cell_volume 1731.1(2)
_computing_cell_refinement 'Bruker SMART'
_computing_data_collection 'Bruker SMART'
_computing_data_reduction 'Bruker SHELXTL'
_computing_molecular_graphics 'Bruker SHELXTL'
_computing_publication_material 'Bruker SHELXTL'
_computing_structure_refinement 'SHELXL-97 (Sheldrick, 1997)'
_computing_structure_solution 'SHELXS-97 (Sheldrick, 1990)'
_diffrn_ambient_temperature 297(2)
_diffrn_measured_fraction_theta_full 0.980
_diffrn_measured_fraction_theta_max 0.980
_diffrn_measurement_device_type 'CCD area detector'
_diffrn_measurement_method 'phi and omega scans'
_diffrn_radiation_monochromator graphite
_diffrn_radiation_source 'fine-focus sealed tube'
_diffrn_radiation_type MoK\a
_diffrn_radiation_wavelength 0.71073
_diffrn_reflns_av_R_equivalents 0.0180
_diffrn_reflns_av_sigmaI/netI 0.0247
_diffrn_reflns_limit_h_max 12
_diffrn_reflns_limit_h_min -10
_diffrn_reflns_limit_k_max 10
_diffrn_reflns_limit_k_min -13
_diffrn_reflns_limit_l_max 21
_diffrn_reflns_limit_l_min -20
_diffrn_reflns_number 9785
_diffrn_reflns_theta_full 26.03
_diffrn_reflns_theta_max 26.03
_diffrn_reflns_theta_min 2.08
_exptl_absorpt_coefficient_mu 0.743
_exptl_absorpt_correction_T_max 0.8968
_exptl_absorpt_correction_T_min 0.8079
_exptl_absorpt_correction_type empirical
_exptl_absorpt_process_details empirical
_exptl_crystal_colour yellow
_exptl_crystal_density_diffrn 1.178
_exptl_crystal_density_method 'not measured'
_exptl_crystal_description parallelpiped
_exptl_crystal_F_000 660
_exptl_crystal_size_max 0.30
_exptl_crystal_size_mid 0.15
_exptl_crystal_size_min 0.15
_refine_diff_density_max 0.336
_refine_diff_density_min -0.300
_refine_diff_density_rms 0.048
_refine_ls_extinction_method none
_refine_ls_goodness_of_fit_ref 1.023
_refine_ls_hydrogen_treatment constr
_refine_ls_matrix_type full
_refine_ls_number_parameters 370
_refine_ls_number_reflns 6686
_refine_ls_number_restraints 0
_refine_ls_restrained_S_all 1.023
_refine_ls_R_factor_all 0.0469
_refine_ls_R_factor_gt 0.0395
_refine_ls_shift/su_max 0.001
_refine_ls_shift/su_mean 0.000
_refine_ls_structure_factor_coef Fsqd
_refine_ls_weighting_details 'calc w=1/[\s^2^(Fo^2^)+(0.0850P)^2^+0.0000P] where P=(Fo^2^+2Fc^2^)/3'
_refine_ls_weighting_scheme calc
_refine_ls_wR_factor_gt 0.1126
_refine_ls_wR_factor_ref 0.1180
_reflns_number_gt 5734
_reflns_number_total 6686
_reflns_threshold_expression >2sigma(I)
_cod_data_source_file c1dt10974j.txt
_cod_data_source_block compound1
_cod_depositor_comments
;
The following automatic conversions were performed:

'_symmetry_cell_setting' value 'Triclinic' changed to 'triclinic'
according to /home/saulius/struct/CIF-dictionaries/cif_core.dic
dictionary named 'cif_core.dic' version 2.4.1 from 2010-06-29.

Automatic conversion script
Id: cif_fix_values 1715 2011-07-08 13:25:40Z adriana 
;
_cod_original_sg_symbol_H-M P-1
_cod_database_code 7017304

loop_
_symmetry_equiv_pos_as_xyz
'x, y, z'
'-x, -y, -z'

loop_
_atom_site_label
_atom_site_type_symbol
_atom_site_fract_x
_atom_site_fract_y
_atom_site_fract_z
_atom_site_U_iso_or_equiv
_atom_site_adp_type
_atom_site_occupancy
_atom_site_symmetry_multiplicity
_atom_site_calc_flag
_atom_site_refinement_flags
Zn Zn 0.20460(2) 0.08314(2) 0.199207(13) 0.04521(10) Uani 1 1 d .
O1 O 0.16209(18) 0.46876(15) 0.07093(9) 0.0586(4) Uani 1 1 d .
O2 O 0.02212(17) -0.12323(16) 0.10524(10) 0.0603(4) Uani 1 1 d .
N1 N 0.21627(18) 0.24731(16) 0.12173(10) 0.0454(4) Uani 1 1 d .
N2 N 0.1209(2) 0.17691(18) 0.27845(10) 0.0529(4) Uani 1 1 d .
N3 N 0.07339(18) 0.01431(17) 0.15818(10) 0.0476(4) Uani 1 1 d .
N4 N 0.38065(19) -0.08577(17) 0.21280(11) 0.0518(4) Uani 1 1 d .
C1 C 0.0591(2) 0.3134(2) 0.26606(13) 0.0509(5) Uani 1 1 d .
C2 C -0.0250(3) 0.3752(3) 0.32312(16) 0.0682(6) Uani 1 1 d .
H2A H -0.0385 0.3190 0.3694 0.082 Uiso 1 1 calc R
C3 C -0.0860(3) 0.5130(3) 0.31258(19) 0.0778(7) Uani 1 1 d .
H3A H -0.1390 0.5475 0.3517 0.093 Uiso 1 1 calc R
C4 C -0.0708(3) 0.6023(3) 0.24496(18) 0.0724(7) Uani 1 1 d .
H4A H -0.1117 0.6958 0.2387 0.087 Uiso 1 1 calc R
C5 C 0.0058(2) 0.5501(2) 0.18742(15) 0.0585(5) Uani 1 1 d .
H5A H 0.0162 0.6098 0.1418 0.070 Uiso 1 1 calc R
C6 C 0.0700(2) 0.4081(2) 0.19508(13) 0.0479(4) Uani 1 1 d .
C7 C 0.1179(3) 0.0888(3) 0.35649(14) 0.0671(6) Uani 1 1 d .
H7A H 0.1411 -0.0023 0.3525 0.081 Uiso 1 1 calc R
H7B H 0.0186 0.1236 0.3731 0.081 Uiso 1 1 calc R
C8 C 0.2248(4) 0.0791(3) 0.41865(16) 0.0818(8) Uani 1 1 d .
H8A H 0.1955 0.1680 0.4272 0.098 Uiso 1 1 calc R
H8B H 0.3230 0.0528 0.4001 0.098 Uiso 1 1 calc R
C9 C 0.2292(6) -0.0242(4) 0.4958(2) 0.1422(19) Uani 1 1 d .
H9A H 0.2977 -0.0275 0.5335 0.213 Uiso 1 1 calc R
H9B H 0.2599 -0.1128 0.4878 0.213 Uiso 1 1 calc R
H9C H 0.1325 0.0024 0.5148 0.213 Uiso 1 1 calc R
C10 C 0.1519(2) 0.36727(19) 0.13076(12) 0.0453(4) Uani 1 1 d .
C11 C 0.2329(3) 0.4086(2) 0.01032(14) 0.0615(6) Uani 1 1 d .
H11A H 0.3117 0.4365 -0.0081 0.074 Uiso 1 1 calc R
H11B H 0.1623 0.4352 -0.0337 0.074 Uiso 1 1 calc R
C12 C 0.2947(2) 0.2536(2) 0.04902(12) 0.0503(5) Uani 1 1 d .
C13 C 0.4601(3) 0.1932(3) 0.07054(18) 0.0774(8) Uani 1 1 d .
H13A H 0.4949 0.0966 0.0945 0.116 Uiso 1 1 calc R
H13B H 0.4797 0.2351 0.1067 0.116 Uiso 1 1 calc R
H13C H 0.5101 0.2097 0.0241 0.116 Uiso 1 1 calc R
C14 C 0.2572(3) 0.1782(3) -0.00025(15) 0.0732(7) Uani 1 1 d .
H14A H 0.2982 0.0823 0.0264 0.110 Uiso 1 1 calc R
H14B H 0.2979 0.1932 -0.0501 0.110 Uiso 1 1 calc R
H14C H 0.1518 0.2115 -0.0082 0.110 Uiso 1 1 calc R
C15 C 0.3978(2) -0.1889(2) 0.18280(12) 0.0459(4) Uani 1 1 d .
C16 C 0.5374(2) -0.3015(2) 0.18726(14) 0.0578(5) Uani 1 1 d .
H16A H 0.6189 -0.3035 0.2124 0.069 Uiso 1 1 calc R
C17 C 0.5566(3) -0.4060(2) 0.15635(15) 0.0666(6) Uani 1 1 d .
H17A H 0.6499 -0.4766 0.1611 0.080 Uiso 1 1 calc R
C18 C 0.4396(3) -0.4090(3) 0.11807(17) 0.0693(7) Uani 1 1 d .
H18A H 0.4540 -0.4797 0.0965 0.083 Uiso 1 1 calc R
C19 C 0.3041(3) -0.3063(2) 0.11288(14) 0.0582(5) Uani 1 1 d .
H19A H 0.2254 -0.3089 0.0879 0.070 Uiso 1 1 calc R
C20 C 0.2769(2) -0.1955(2) 0.14368(12) 0.0472(4) Uani 1 1 d .
C21 C 0.5071(3) -0.0947(2) 0.25692(15) 0.0614(6) Uani 1 1 d .
H21A H 0.4893 -0.0039 0.2593 0.074 Uiso 1 1 calc R
H21B H 0.5940 -0.1255 0.2284 0.074 Uiso 1 1 calc R
C22 C 0.5397(3) -0.1889(3) 0.33942(15) 0.0704(7) Uani 1 1 d .
H22A H 0.5739 -0.2825 0.3374 0.084 Uiso 1 1 calc R
H22B H 0.4495 -0.1675 0.3662 0.084 Uiso 1 1 calc R
C23 C 0.6563(4) -0.1763(4) 0.3857(2) 0.0968(10) Uani 1 1 d .
H23A H 0.6739 -0.2375 0.4377 0.145 Uiso 1 1 calc R
H23B H 0.6220 -0.0842 0.3887 0.145 Uiso 1 1 calc R
H23C H 0.7464 -0.1991 0.3600 0.145 Uiso 1 1 calc R
C24 C 0.1256(2) -0.0966(2) 0.13692(12) 0.0462(4) Uani 1 1 d .
C25 C -0.1158(3) -0.0069(3) 0.09716(16) 0.0658(6) Uani 1 1 d .
H25A H -0.1942 -0.0352 0.1163 0.079 Uiso 1 1 calc R
H25B H -0.1422 0.0468 0.0427 0.079 Uiso 1 1 calc R
C26 C -0.0905(2) 0.0753(2) 0.14670(14) 0.0542(5) Uani 1 1 d .
C27 C -0.1479(3) 0.2275(3) 0.1049(2) 0.0795(8) Uani 1 1 d .
H27A H -0.1290 0.2735 0.1388 0.119 Uiso 1 1 calc R
H27B H -0.2523 0.2637 0.0918 0.119 Uiso 1 1 calc R
H27C H -0.0986 0.2412 0.0579 0.119 Uiso 1 1 calc R
C28 C -0.1505(3) 0.0482(4) 0.22635(19) 0.0874(9) Uani 1 1 d .
H28A H -0.1330 0.1012 0.2560 0.131 Uiso 1 1 calc R
H28B H -0.1017 -0.0471 0.2539 0.131 Uiso 1 1 calc R
H28C H -0.2548 0.0735 0.2197 0.131 Uiso 1 1 calc R
C29 C 0.4932(11) -0.7151(8) 0.3027(5) 0.241(4) Uani 1 1 d .
H29A H 0.5530 -0.8084 0.3306 0.361 Uiso 1 1 calc R
H29B H 0.5503 -0.6799 0.2656 0.361 Uiso 1 1 calc R
H29C H 0.4090 -0.7106 0.2755 0.361 Uiso 1 1 calc R
C30 C 0.450(2) -0.6455(11) 0.3502(9) 0.403(13) Uani 1 1 d .
H30A H 0.4089 -0.7020 0.3858 0.484 Uiso 1 1 calc R
H30B H 0.5464 -0.6722 0.3761 0.484 Uiso 1 1 calc R
C31 C 0.392(2) -0.5518(14) 0.3675(11) 0.386(12) Uani 1 1 d .
H31A H 0.3482 -0.4912 0.3159 0.464 Uiso 1 1 calc R
H31B H 0.4766 -0.5335 0.3755 0.464 Uiso 1 1 calc R
C32 C 0.2969(19) -0.4734(14) 0.4111(12) 0.375(13) Uani 1 1 d .
H32A H 0.2410 -0.5250 0.4364 0.450 Uiso 1 1 calc R
H32B H 0.3604 -0.4778 0.4526 0.450 Uiso 1 1 calc R
C33 C 0.197(2) -0.3428(17) 0.3891(7) 0.326(9) Uani 1 1 d .
H33A H 0.1403 -0.3253 0.3413 0.391 Uiso 1 1 calc R
H33B H 0.2471 -0.2819 0.3792 0.391 Uiso 1 1 calc R
C34 C 0.1031(12) -0.3201(16) 0.4500(8) 0.313(7) Uani 1 1 d .
H34A H 0.0310 -0.2272 0.4352 0.469 Uiso 1 1 calc R
H34B H 0.1603 -0.3373 0.4969 0.469 Uiso 1 1 calc R
H34C H 0.0539 -0.3805 0.4592 0.469 Uiso 1 1 calc R

loop_
_atom_site_aniso_label
_atom_site_aniso_U_11
_atom_site_aniso_U_22
_atom_site_aniso_U_33
_atom_site_aniso_U_23
_atom_site_aniso_U_13
_atom_site_aniso_U_12
Zn 0.04550(15) 0.03530(14) 0.05419(16) -0.01109(10) -0.00182(10) -0.01648(10)
O1 0.0675(10) 0.0394(8) 0.0646(9) -0.0089(7) 0.0081(7) -0.0217(7)
O2 0.0552(9) 0.0538(9) 0.0811(11) -0.0249(8) -0.0039(8) -0.0270(8)
N1 0.0455(9) 0.0385(8) 0.0506(9) -0.0097(7) 0.0015(7) -0.0173(7)
N2 0.0604(11) 0.0440(9) 0.0537(10) -0.0125(7) 0.0035(8) -0.0216(8)
N3 0.0426(9) 0.0407(9) 0.0606(10) -0.0134(7) -0.0014(7) -0.0183(7)
N4 0.0463(9) 0.0395(9) 0.0660(11) -0.0110(8) -0.0061(8) -0.0157(8)
C1 0.0450(11) 0.0489(11) 0.0560(12) -0.0155(9) -0.0004(9) -0.0157(9)
C2 0.0658(15) 0.0625(15) 0.0703(15) -0.0246(12) 0.0126(12) -0.0173(12)
C3 0.0671(16) 0.0701(17) 0.0864(19) -0.0373(15) 0.0113(13) -0.0094(14)
C4 0.0635(15) 0.0474(13) 0.0927(19) -0.0274(13) -0.0009(13) -0.0040(12)
C5 0.0503(12) 0.0399(11) 0.0781(15) -0.0168(10) -0.0039(10) -0.0105(9)
C6 0.0412(10) 0.0399(10) 0.0607(12) -0.0150(9) -0.0033(8) -0.0137(8)
C7 0.0893(18) 0.0562(14) 0.0580(13) -0.0145(11) 0.0073(12) -0.0333(13)
C8 0.107(2) 0.0662(16) 0.0636(15) -0.0147(13) -0.0091(14) -0.0280(16)
C9 0.235(6) 0.115(3) 0.065(2) 0.007(2) -0.034(3) -0.077(4)
C10 0.0418(10) 0.0379(10) 0.0543(11) -0.0069(8) -0.0047(8) -0.0176(8)
C11 0.0719(15) 0.0512(12) 0.0579(13) -0.0092(10) 0.0092(11) -0.0264(11)
C12 0.0516(11) 0.0465(11) 0.0537(11) -0.0118(9) 0.0049(9) -0.0228(9)
C13 0.0509(13) 0.0786(18) 0.0826(18) -0.0061(14) 0.0105(12) -0.0182(13)
C14 0.103(2) 0.0735(17) 0.0627(14) -0.0267(12) 0.0154(13) -0.0512(16)
C15 0.0458(10) 0.0376(10) 0.0504(11) -0.0062(8) 0.0031(8) -0.0174(8)
C16 0.0486(12) 0.0502(12) 0.0653(13) -0.0127(10) 0.0037(10) -0.0135(10)
C17 0.0630(15) 0.0493(13) 0.0709(15) -0.0171(11) 0.0124(12) -0.0073(11)
C18 0.0790(17) 0.0497(13) 0.0823(17) -0.0306(12) 0.0150(13) -0.0228(13)
C19 0.0690(14) 0.0487(12) 0.0629(13) -0.0196(10) 0.0073(10) -0.0277(11)
C20 0.0519(11) 0.0394(10) 0.0510(11) -0.0103(8) 0.0037(8) -0.0210(9)
C21 0.0506(12) 0.0458(12) 0.0821(16) -0.0137(11) -0.0123(11) -0.0155(10)
C22 0.0661(15) 0.0639(15) 0.0727(16) -0.0180(12) -0.0078(12) -0.0180(13)
C23 0.093(2) 0.089(2) 0.096(2) -0.0269(17) -0.0340(18) -0.0209(19)
C24 0.0493(11) 0.0415(10) 0.0506(10) -0.0095(8) 0.0006(8) -0.0234(9)
C25 0.0490(12) 0.0647(15) 0.0856(17) -0.0245(13) -0.0072(11) -0.0220(11)
C26 0.0418(11) 0.0522(12) 0.0702(14) -0.0183(10) -0.0030(9) -0.0196(9)
C27 0.0518(14) 0.0510(14) 0.123(2) -0.0159(14) -0.0187(14) -0.0119(11)
C28 0.0630(16) 0.119(3) 0.091(2) -0.0378(19) 0.0190(14) -0.0435(17)
C29 0.318(11) 0.138(6) 0.198(7) -0.052(5) 0.056(7) -0.028(7)
C30 0.69(4) 0.174(11) 0.302(15) -0.133(11) 0.062(19) -0.099(16)
C31 0.48(3) 0.216(16) 0.49(3) -0.181(17) 0.22(2) -0.128(17)
C32 0.39(2) 0.172(11) 0.49(3) 0.008(15) -0.11(2) -0.087(14)
C33 0.60(3) 0.310(16) 0.210(11) -0.091(11) 0.092(15) -0.32(2)
C34 0.257(12) 0.50(2) 0.256(12) -0.184(14) 0.093(10) -0.181(14)

loop_
_atom_type_symbol
_atom_type_description
_atom_type_scat_dispersion_real
_atom_type_scat_dispersion_imag
_atom_type_scat_source
C C 0.0033 0.0016 'International Tables Vol C Tables 4.2.6.8 and 6.1.1.4'
H H 0.0000 0.0000 'International Tables Vol C Tables 4.2.6.8 and 6.1.1.4'
N N 0.0061 0.0033 'International Tables Vol C Tables 4.2.6.8 and 6.1.1.4'
O O 0.0106 0.0060 'International Tables Vol C Tables 4.2.6.8 and 6.1.1.4'
Zn Zn 0.2839 1.4301 'International Tables Vol C Tables 4.2.6.8 and 6.1.1.4'

loop_
_geom_angle_atom_site_label_1
_geom_angle_atom_site_label_2
_geom_angle_atom_site_label_3
_geom_angle
N4 Zn N2 127.01(8)
N4 Zn N3 94.25(7)
N2 Zn N3 114.34(7)
N4 Zn N1 114.76(7)
N2 Zn N1 94.67(7)
N3 Zn N1 112.87(7)
C10 O1 C11 107.21(16)
C24 O2 C25 107.13(16)
C10 N1 C12 109.71(16)
C10 N1 Zn 121.79(14)
C12 N1 Zn 128.50(13)
C1 N2 C7 118.73(18)
C1 N2 Zn 125.48(15)
C7 N2 Zn 115.65(14)
C24 N3 C26 109.10(16)
C24 N3 Zn 122.24(14)
C26 N3 Zn 128.66(13)
C15 N4 C21 118.58(18)
C15 N4 Zn 126.49(14)
C21 N4 Zn 114.85(14)
N2 C1 C2 121.9(2)
N2 C1 C6 123.26(19)
C2 C1 C6 114.9(2)
C3 C2 C1 122.9(3)
C3 C2 H2A 118.5
C1 C2 H2A 118.5
C2 C3 C4 121.5(3)
C2 C3 H3A 119.3
C4 C3 H3A 119.3
C5 C4 C3 118.6(2)
C5 C4 H4A 120.7
C3 C4 H4A 120.7
C4 C5 C6 122.2(2)
C4 C5 H5A 118.9
C6 C5 H5A 118.9
C5 C6 C1 119.9(2)
C5 C6 C10 116.1(2)
C1 C6 C10 123.85(18)
N2 C7 C8 113.9(2)
N2 C7 H7A 108.8
C8 C7 H7A 108.8
N2 C7 H7B 108.8
C8 C7 H7B 108.8
H7A C7 H7B 107.7
C7 C8 C9 111.9(3)
C7 C8 H8A 109.2
C9 C8 H8A 109.2
C7 C8 H8B 109.2
C9 C8 H8B 109.2
H8A C8 H8B 107.9
C8 C9 H9A 109.5
C8 C9 H9B 109.5
H9A C9 H9B 109.5
C8 C9 H9C 109.5
H9A C9 H9C 109.5
H9B C9 H9C 109.5
N1 C10 O1 114.76(18)
N1 C10 C6 128.78(18)
O1 C10 C6 116.45(18)
O1 C11 C12 104.99(17)
O1 C11 H11A 110.7
C12 C11 H11A 110.7
O1 C11 H11B 110.7
C12 C11 H11B 110.7
H11A C11 H11B 108.8
N1 C12 C14 110.35(18)
N1 C12 C13 109.24(18)
C14 C12 C13 111.1(2)
N1 C12 C11 101.25(17)
C14 C12 C11 112.8(2)
C13 C12 C11 111.7(2)
C12 C13 H13A 109.5
C12 C13 H13B 109.5
H13A C13 H13B 109.5
C12 C13 H13C 109.5
H13A C13 H13C 109.5
H13B C13 H13C 109.5
C12 C14 H14A 109.5
C12 C14 H14B 109.5
H14A C14 H14B 109.5
C12 C14 H14C 109.5
H14A C14 H14C 109.5
H14B C14 H14C 109.5
N4 C15 C16 122.48(19)
N4 C15 C20 123.00(18)
C16 C15 C20 114.53(19)
C17 C16 C15 123.1(2)
C17 C16 H16A 118.5
C15 C16 H16A 118.5
C16 C17 C18 121.4(2)
C16 C17 H17A 119.3
C18 C17 H17A 119.3
C19 C18 C17 118.4(2)
C19 C18 H18A 120.8
C17 C18 H18A 120.8
C18 C19 C20 123.0(2)
C18 C19 H19A 118.5
C20 C19 H19A 118.5
C19 C20 C24 116.92(19)
C19 C20 C15 119.62(19)
C24 C20 C15 123.41(18)
N4 C21 C22 115.0(2)
N4 C21 H21A 108.5
C22 C21 H21A 108.5
N4 C21 H21B 108.5
C22 C21 H21B 108.5
H21A C21 H21B 107.5
C21 C22 C23 112.0(2)
C21 C22 H22A 109.2
C23 C22 H22A 109.2
C21 C22 H22B 109.2
C23 C22 H22B 109.2
H22A C22 H22B 107.9
C22 C23 H23A 109.5
C22 C23 H23B 109.5
H23A C23 H23B 109.5
C22 C23 H23C 109.5
H23A C23 H23C 109.5
H23B C23 H23C 109.5
N3 C24 O2 114.60(18)
N3 C24 C20 128.71(18)
O2 C24 C20 116.69(17)
O2 C25 C26 105.12(17)
O2 C25 H25A 110.7
C26 C25 H25A 110.7
O2 C25 H25B 110.7
C26 C25 H25B 110.7
H25A C25 H25B 108.8
N3 C26 C28 108.16(19)
N3 C26 C27 110.04(18)
C28 C26 C27 111.8(2)
N3 C26 C25 101.42(17)
C28 C26 C25 111.5(2)
C27 C26 C25 113.3(2)
C26 C27 H27A 109.5
C26 C27 H27B 109.5
H27A C27 H27B 109.5
C26 C27 H27C 109.5
H27A C27 H27C 109.5
H27B C27 H27C 109.5
C26 C28 H28A 109.5
C26 C28 H28B 109.5
H28A C28 H28B 109.5
C26 C28 H28C 109.5
H28A C28 H28C 109.5
H28B C28 H28C 109.5
C30 C29 H29A 109.5
C30 C29 H29B 109.5
H29A C29 H29B 109.5
C30 C29 H29C 109.5
H29A C29 H29C 109.5
H29B C29 H29C 109.5
C31 C30 C29 155(2)
C31 C30 H30A 97.7
C29 C30 H30A 97.7
C31 C30 H30B 97.7
C29 C30 H30B 97.7
H30A C30 H30B 103.6
C30 C31 C32 155(2)
C30 C31 H31A 97.7
C32 C31 H31A 97.7
C30 C31 H31B 97.7
C32 C31 H31B 97.7
H31A C31 H31B 103.7
C33 C32 C31 130(2)
C33 C32 H32A 104.7
C31 C32 H32A 104.7
C33 C32 H32B 104.7
C31 C32 H32B 104.7
H32A C32 H32B 105.7
C32 C33 C34 108.3(14)
C32 C33 H33A 110.0
C34 C33 H33A 110.0
C32 C33 H33B 110.0
C34 C33 H33B 110.0
H33A C33 H33B 108.4
C33 C34 H34A 109.5
C33 C34 H34B 109.5
H34A C34 H34B 109.5
C33 C34 H34C 109.5
H34A C34 H34C 109.5
H34B C34 H34C 109.5

loop_
_geom_bond_atom_site_label_1
_geom_bond_atom_site_label_2
_geom_bond_distance
Zn N4 1.9448(17)
Zn N2 1.9468(18)
Zn N3 2.0077(16)
Zn N1 2.0113(16)
O1 C10 1.360(2)
O1 C11 1.437(3)
O2 C24 1.362(2)
O2 C25 1.434(3)
N1 C10 1.283(3)
N1 C12 1.483(3)
N2 C1 1.348(3)
N2 C7 1.472(3)
N3 C24 1.292(3)
N3 C26 1.486(3)
N4 C15 1.348(3)
N4 C21 1.464(3)
C1 C2 1.433(3)
C1 C6 1.439(3)
C2 C3 1.366(4)
C2 H2A 0.9300
C3 C4 1.383(4)
C3 H3A 0.9300
C4 C5 1.368(4)
C4 H4A 0.9300
C5 C6 1.418(3)
C5 H5A 0.9300
C6 C10 1.446(3)
C7 C8 1.518(4)
C7 H7A 0.9700
C7 H7B 0.9700
C8 C9 1.520(4)
C8 H8A 0.9700
C8 H8B 0.9700
C9 H9A 0.9600
C9 H9B 0.9600
C9 H9C 0.9600
C11 C12 1.537(3)
C11 H11A 0.9700
C11 H11B 0.9700
C12 C14 1.520(3)
C12 C13 1.520(3)
C13 H13A 0.9600
C13 H13B 0.9600
C13 H13C 0.9600
C14 H14A 0.9600
C14 H14B 0.9600
C14 H14C 0.9600
C15 C16 1.432(3)
C15 C20 1.450(3)
C16 C17 1.367(3)
C16 H16A 0.9300
C17 C18 1.388(4)
C17 H17A 0.9300
C18 C19 1.354(3)
C18 H18A 0.9300
C19 C20 1.414(3)
C19 H19A 0.9300
C20 C24 1.445(3)
C21 C22 1.510(3)
C21 H21A 0.9700
C21 H21B 0.9700
C22 C23 1.523(4)
C22 H22A 0.9700
C22 H22B 0.9700
C23 H23A 0.9600
C23 H23B 0.9600
C23 H23C 0.9600
C25 C26 1.530(3)
C25 H25A 0.9700
C25 H25B 0.9700
C26 C28 1.515(4)
C26 C27 1.524(3)
C27 H27A 0.9600
C27 H27B 0.9600
C27 H27C 0.9600
C28 H28A 0.9600
C28 H28B 0.9600
C28 H28C 0.9600
C29 C30 1.251(10)
C29 H29A 0.9600
C29 H29B 0.9600
C29 H29C 0.9600
C30 C31 1.095(13)
C30 H30A 0.9700
C30 H30B 0.9700
C31 C32 1.38(2)
C31 H31A 0.9700
C31 H31B 0.9700
C32 C33 1.343(19)
C32 H32A 0.9700
C32 H32B 0.9700
C33 C34 1.410(15)
C33 H33A 0.9700
C33 H33B 0.9700
C34 H34A 0.9600
C34 H34B 0.9600
C34 H34C 0.9600
